data_1506626
loop_
_publ_author_name
'Andrus, Merritt B.'
'Liu, Jing'
'Ye, Zhifeng'
'Cannon, John F.'

_publ_section_title
;
 Asymmetric glycolate aldol reactions using cinchonium phase-transfer
 catalysts.
;
_journal_issue 18
_journal_name_full 'Organic letters'
_journal_page_first 3861
_journal_page_last 3864
_journal_paper_doi 10.1021/ol051096a
_journal_volume 7
_journal_year 2005
_chemical_formula_sum 'C36 H32 O5'
_chemical_formula_weight 544.62
_chemical_name_systematic
;

 ?

;
_space_group_IT_number 2
_symmetry_cell_setting triclinic
_symmetry_space_group_name_Hall '-P 1'
_symmetry_space_group_name_H-M 'P -1'
_atom_sites_solution_hydrogens geom
_atom_sites_solution_primary direct
_atom_sites_solution_secondary difmap
_audit_creation_method SHELXL-97
_cell_angle_alpha 104.192(2)
_cell_angle_beta 91.189(2)
_cell_angle_gamma 104.9220(10)
_cell_formula_units_Z 2
_cell_length_a 9.8452(2)
_cell_length_b 10.5613(3)
_cell_length_c 14.8694(5)
_cell_measurement_reflns_used 6190
_cell_measurement_temperature 296(2)
_cell_measurement_theta_max 67.72
_cell_measurement_theta_min 4.67
_cell_volume 1442.54(7)
_computing_cell_refinement 'Bruker SMART'
_computing_data_collection 'Bruker SMART'
_computing_data_reduction 'Bruker SAINT'
_computing_molecular_graphics 'Bruker SHELXTL'
_computing_publication_material 'Bruker SHELXTL'
_computing_structure_refinement 'SHELXL-97 (Sheldrick, 1997)'
_computing_structure_solution 'SHELXS-97 (Sheldrick, 1990)'
_diffrn_ambient_temperature 296(2)
_diffrn_measured_fraction_theta_full 0.872
_diffrn_measured_fraction_theta_max 0.872
_diffrn_measurement_device_type 'Bruker Nonius Apex II CCD area detector'
_diffrn_measurement_method 'phi and omega scans'
_diffrn_radiation_monochromator 'Montel 200 mirrors'
_diffrn_radiation_source 'Bruker Nonius FR591 rotating anode'
_diffrn_radiation_type CuK\a
_diffrn_radiation_wavelength 1.54178
_diffrn_reflns_av_R_equivalents 0.0274
_diffrn_reflns_av_sigmaI/netI 0.0309
_diffrn_reflns_limit_h_max 11
_diffrn_reflns_limit_h_min -11
_diffrn_reflns_limit_k_max 12
_diffrn_reflns_limit_k_min -12
_diffrn_reflns_limit_l_max 16
_diffrn_reflns_limit_l_min -17
_diffrn_reflns_number 13255
_diffrn_reflns_theta_full 67.49
_diffrn_reflns_theta_max 67.49
_diffrn_reflns_theta_min 4.67
_exptl_absorpt_coefficient_mu 0.662
_exptl_absorpt_correction_T_max 0.8311
_exptl_absorpt_correction_T_min 0.7964
_exptl_absorpt_correction_type multi-scan
_exptl_absorpt_process_details '(SADABS; Sheldrick, 2003)'
_exptl_crystal_colour colorless
_exptl_crystal_density_diffrn 1.254
_exptl_crystal_density_method 'not measured'
_exptl_crystal_description BLOCK
_exptl_crystal_F_000 576
_exptl_crystal_size_max 0.36
_exptl_crystal_size_mid 0.36
_exptl_crystal_size_min 0.29
_refine_diff_density_max 0.342
_refine_diff_density_min -0.248
_refine_diff_density_rms 0.055
_refine_ls_extinction_method none
_refine_ls_goodness_of_fit_ref 1.054
_refine_ls_hydrogen_treatment constr
_refine_ls_matrix_type full
_refine_ls_number_parameters 373
_refine_ls_number_reflns 4541
_refine_ls_number_restraints 0
_refine_ls_restrained_S_all 1.054
_refine_ls_R_factor_all 0.0816
_refine_ls_R_factor_gt 0.0696
_refine_ls_shift/su_max 0.000
_refine_ls_shift/su_mean 0.000
_refine_ls_structure_factor_coef Fsqd
_refine_ls_weighting_details 'calc w=1/[\s^2^(Fo^2^)+(0.1080P)^2^+0.6159P] where P=(Fo^2^+2Fc^2^)/3'
_refine_ls_weighting_scheme calc
_refine_ls_wR_factor_gt 0.1838
_refine_ls_wR_factor_ref 0.1961
_reflns_number_gt 3641
_reflns_number_total 4541
_reflns_threshold_expression >2sigma(I)
_cod_data_source_file ol051096asi20050512_053955.cif
_cod_data_source_block JL2R
_cod_depositor_comments
;
The following automatic conversions were performed:

'_symmetry_cell_setting' value 'Triclinic' changed to 'triclinic'
according to /home/saulius/struct/CIF-dictionaries/cif_core.dic
dictionary named 'cif_core.dic' version 2.4.1 from 2010-06-29.

Automatic conversion script
Id: cif_fix_values 1715 2011-07-08 13:25:40Z adriana 
;
_cod_original_sg_symbol_H-M P-1
_cod_database_code 1506626

loop_
_symmetry_equiv_pos_as_xyz
'x, y, z'
'-x, -y, -z'

loop_
_atom_site_label
_atom_site_type_symbol
_atom_site_fract_x
_atom_site_fract_y
_atom_site_fract_z
_atom_site_U_iso_or_equiv
_atom_site_adp_type
_atom_site_occupancy
_atom_site_symmetry_multiplicity
_atom_site_calc_flag
_atom_site_refinement_flags
C1 C 0.1401(2) 0.8744(2) 0.81964(18) 0.0459(6) Uani 1 1 d .
H1 H 0.2238 0.8856 0.7847 0.055 Uiso 1 1 calc R
C2 C 0.0405(3) 0.9526(2) 0.78946(19) 0.0489(6) Uani 1 1 d .
H2 H 0.0897 1.0496 0.8059 0.059 Uiso 1 1 calc R
C3 C 0.0037(3) 0.9051(2) 0.6858(2) 0.0523(7) Uani 1 1 d .
C4 C -0.1250(3) 0.8095(3) 0.6512(2) 0.0651(8) Uani 1 1 d .
H4 H -0.1899 0.7840 0.6924 0.078 Uiso 1 1 calc R
C5 C -0.1573(4) 0.7527(4) 0.5573(3) 0.0759(9) Uani 1 1 d .
H5 H -0.2439 0.6896 0.5356 0.091 Uiso 1 1 calc R
C6 C -0.0632(4) 0.7880(3) 0.4953(2) 0.0741(9) Uani 1 1 d .
H6 H -0.0844 0.7475 0.4319 0.089 Uiso 1 1 calc R
C7 C 0.0632(3) 0.8842(3) 0.5279(2) 0.0640(8) Uani 1 1 d .
H7 H 0.1261 0.9095 0.4856 0.077 Uiso 1 1 calc R
C8 C 0.0991(3) 0.9441(3) 0.6220(2) 0.0538(7) Uani 1 1 d .
C9 C 0.2392(3) 1.0485(3) 0.6505(2) 0.0562(7) Uani 1 1 d .
C10 C 0.3596(3) 1.0182(3) 0.6155(3) 0.0730(9) Uani 1 1 d .
H10 H 0.3539 0.9315 0.5790 0.088 Uiso 1 1 calc R
C11 C 0.4881(4) 1.1154(4) 0.6343(3) 0.0944(12) Uani 1 1 d .
H11 H 0.5676 1.0944 0.6090 0.113 Uiso 1 1 calc R
C12 C 0.4990(4) 1.2424(4) 0.6901(3) 0.0975(13) Uani 1 1 d .
H12 H 0.5860 1.3071 0.7032 0.117 Uiso 1 1 calc R
C13 C 0.3820(4) 1.2737(3) 0.7264(3) 0.0839(10) Uani 1 1 d .
H13 H 0.3897 1.3596 0.7650 0.101 Uiso 1 1 calc R
C14 C 0.2514(3) 1.1780(3) 0.7059(2) 0.0657(8) Uani 1 1 d .
H14 H 0.1717 1.2009 0.7295 0.079 Uiso 1 1 calc R
C15 C 0.1838(3) 0.9369(2) 0.9217(2) 0.0489(6) Uani 1 1 d .
C16 C 0.3029(3) 1.0653(2) 0.94728(19) 0.0487(6) Uani 1 1 d .
C17 C 0.4338(3) 1.0722(3) 0.9124(2) 0.0537(7) Uani 1 1 d .
C18 C 0.5378(3) 1.1951(3) 0.9372(2) 0.0651(8) Uani 1 1 d .
H18 H 0.6254 1.2014 0.9136 0.078 Uiso 1 1 calc R
C19 C 0.5125(3) 1.3071(3) 0.9960(2) 0.0678(8) Uani 1 1 d .
H19 H 0.5826 1.3889 1.0112 0.081 Uiso 1 1 calc R
C20 C 0.3843(3) 1.2996(3) 1.0327(2) 0.0600(7) Uani 1 1 d .
C21 C 0.2790(3) 1.1793(2) 1.00864(19) 0.0517(6) Uani 1 1 d .
H21 H 0.1923 1.1739 1.0333 0.062 Uiso 1 1 calc R
C22 C 0.2457(4) 1.4131(4) 1.1351(3) 0.0936(12) Uani 1 1 d .
H22A H 0.1681 1.3874 1.0882 0.140 Uiso 1 1 calc R
H22B H 0.2507 1.5011 1.1748 0.140 Uiso 1 1 calc R
H22C H 0.2318 1.3480 1.1715 0.140 Uiso 1 1 calc R
C23 C 0.5832(3) 0.9599(3) 0.8187(3) 0.0758(9) Uani 1 1 d .
H23A H 0.5966 1.0205 0.7790 0.114 Uiso 1 1 calc R
H23B H 0.5829 0.8708 0.7829 0.114 Uiso 1 1 calc R
H23C H 0.6586 0.9919 0.8676 0.114 Uiso 1 1 calc R
C24 C 0.1606(3) 0.6503(2) 0.7973(2) 0.0514(6) Uani 1 1 d .
H24 H 0.2275 0.6883 0.8531 0.062 Uiso 1 1 calc R
C25 C 0.2433(3) 0.6420(2) 0.7123(2) 0.0547(7) Uani 1 1 d .
C26 C 0.1893(4) 0.6490(3) 0.6278(2) 0.0669(8) Uani 1 1 d .
H26 H 0.0996 0.6614 0.6224 0.080 Uiso 1 1 calc R
C27 C 0.2668(4) 0.6377(3) 0.5513(3) 0.0832(10) Uani 1 1 d .
H27 H 0.2287 0.6422 0.4947 0.100 Uiso 1 1 calc R
C28 C 0.3996(5) 0.6200(4) 0.5580(3) 0.0919(13) Uani 1 1 d .
H28 H 0.4519 0.6135 0.5065 0.110 Uiso 1 1 calc R
C29 C 0.4547(4) 0.6120(4) 0.6413(3) 0.0883(12) Uani 1 1 d .
H29 H 0.5442 0.5989 0.6462 0.106 Uiso 1 1 calc R
C30 C 0.3774(3) 0.6232(3) 0.7177(3) 0.0714(9) Uani 1 1 d .
H30 H 0.4157 0.6180 0.7739 0.086 Uiso 1 1 calc R
C31 C 0.0712(3) 0.5116(3) 0.8015(2) 0.0532(7) Uani 1 1 d .
C32 C -0.0204(3) 0.4277(3) 0.7268(2) 0.0671(8) Uani 1 1 d .
H32 H -0.0282 0.4560 0.6729 0.080 Uiso 1 1 calc R
C33 C -0.1010(3) 0.3014(3) 0.7315(3) 0.0797(10) Uani 1 1 d .
H33 H -0.1637 0.2459 0.6810 0.096 Uiso 1 1 calc R
C34 C -0.0891(4) 0.2578(3) 0.8096(3) 0.0868(12) Uani 1 1 d .
H34 H -0.1427 0.1725 0.8123 0.104 Uiso 1 1 calc R
C35 C 0.0013(4) 0.3392(4) 0.8834(3) 0.0912(12) Uani 1 1 d .
H35 H 0.0097 0.3095 0.9366 0.109 Uiso 1 1 calc R
C36 C 0.0812(3) 0.4664(3) 0.8798(3) 0.0734(9) Uani 1 1 d .
H36 H 0.1424 0.5218 0.9310 0.088 Uiso 1 1 calc R
O1 O -0.08534(19) 0.93395(19) 0.83488(15) 0.0610(5) Uani 1 1 d .
H1A H -0.0686 0.9790 0.8892 0.092 Uiso 1 1 calc R
O2 O 0.1160(2) 0.89636(19) 0.98164(14) 0.0663(6) Uani 1 1 d .
O3 O 0.3714(3) 1.4169(2) 1.09240(19) 0.0870(8) Uani 1 1 d .
O4 O 0.45244(19) 0.95461(19) 0.85808(16) 0.0677(6) Uani 1 1 d .
O5 O 0.06684(17) 0.73509(15) 0.79954(13) 0.0496(5) Uani 1 1 d .

loop_
_atom_site_aniso_label
_atom_site_aniso_U_11
_atom_site_aniso_U_22
_atom_site_aniso_U_33
_atom_site_aniso_U_23
_atom_site_aniso_U_13
_atom_site_aniso_U_12
C1 0.0457(12) 0.0355(11) 0.0564(17) 0.0134(11) 0.0124(11) 0.0088(9)
C2 0.0505(13) 0.0367(12) 0.0599(18) 0.0120(12) 0.0105(12) 0.0124(10)
C3 0.0538(14) 0.0436(13) 0.0635(18) 0.0157(13) 0.0071(13) 0.0185(11)
C4 0.0555(15) 0.0593(16) 0.077(2) 0.0145(16) 0.0064(14) 0.0115(13)
C5 0.0675(19) 0.071(2) 0.080(3) 0.0097(18) -0.0094(17) 0.0126(15)
C6 0.091(2) 0.073(2) 0.057(2) 0.0060(16) -0.0101(17) 0.0307(18)
C7 0.080(2) 0.0609(17) 0.0579(19) 0.0187(15) 0.0079(15) 0.0268(15)
C8 0.0622(15) 0.0469(13) 0.0599(18) 0.0195(13) 0.0076(13) 0.0224(12)
C9 0.0617(16) 0.0529(15) 0.0600(18) 0.0251(13) 0.0112(13) 0.0155(12)
C10 0.0679(18) 0.0676(18) 0.084(2) 0.0210(17) 0.0200(16) 0.0179(15)
C11 0.066(2) 0.099(3) 0.120(3) 0.034(3) 0.026(2) 0.0186(19)
C12 0.070(2) 0.083(3) 0.128(4) 0.034(3) 0.010(2) -0.0045(19)
C13 0.093(2) 0.0532(17) 0.098(3) 0.0234(18) 0.004(2) 0.0045(16)
C14 0.0735(18) 0.0510(16) 0.077(2) 0.0250(15) 0.0104(16) 0.0151(13)
C15 0.0496(13) 0.0413(12) 0.0593(17) 0.0174(12) 0.0133(12) 0.0140(10)
C16 0.0500(13) 0.0433(13) 0.0538(16) 0.0168(12) 0.0050(11) 0.0103(10)
C17 0.0491(14) 0.0485(14) 0.0640(18) 0.0162(13) 0.0068(12) 0.0126(11)
C18 0.0491(15) 0.0605(17) 0.084(2) 0.0204(16) 0.0142(14) 0.0095(12)
C19 0.0568(16) 0.0480(15) 0.088(2) 0.0143(15) 0.0091(15) -0.0002(12)
C20 0.0637(16) 0.0404(13) 0.072(2) 0.0123(13) 0.0118(14) 0.0087(11)
C21 0.0501(13) 0.0446(13) 0.0596(17) 0.0149(12) 0.0102(12) 0.0094(10)
C22 0.085(2) 0.0599(19) 0.121(3) -0.006(2) 0.029(2) 0.0191(17)
C23 0.0604(17) 0.0702(19) 0.096(3) 0.0131(18) 0.0195(17) 0.0238(14)
C24 0.0519(14) 0.0406(12) 0.0643(18) 0.0141(12) 0.0046(12) 0.0164(10)
C25 0.0592(15) 0.0334(12) 0.071(2) 0.0116(12) 0.0134(13) 0.0122(10)
C26 0.081(2) 0.0537(16) 0.074(2) 0.0203(15) 0.0200(17) 0.0282(14)
C27 0.117(3) 0.0651(19) 0.077(2) 0.0211(17) 0.032(2) 0.0377(19)
C28 0.113(3) 0.067(2) 0.100(3) 0.017(2) 0.055(3) 0.032(2)
C29 0.072(2) 0.071(2) 0.123(4) 0.015(2) 0.035(2) 0.0260(17)
C30 0.0627(17) 0.0528(16) 0.101(3) 0.0169(16) 0.0190(17) 0.0215(13)
C31 0.0526(14) 0.0432(13) 0.0692(19) 0.0178(13) 0.0135(13) 0.0185(11)
C32 0.0689(18) 0.0533(16) 0.074(2) 0.0143(15) 0.0131(16) 0.0099(14)
C33 0.0627(18) 0.0547(17) 0.109(3) 0.0049(19) 0.0205(18) 0.0074(14)
C34 0.068(2) 0.0524(17) 0.153(4) 0.045(2) 0.043(2) 0.0199(15)
C35 0.089(2) 0.075(2) 0.128(4) 0.060(3) 0.023(2) 0.022(2)
C36 0.0708(19) 0.0693(19) 0.087(2) 0.0377(18) 0.0075(17) 0.0149(15)
O1 0.0565(10) 0.0583(11) 0.0711(14) 0.0147(10) 0.0186(9) 0.0216(8)
O2 0.0747(13) 0.0548(11) 0.0590(13) 0.0153(10) 0.0164(10) -0.0017(9)
O3 0.0832(15) 0.0433(11) 0.118(2) 0.0018(12) 0.0322(14) 0.0041(10)
O4 0.0494(10) 0.0555(11) 0.0938(16) 0.0094(11) 0.0153(10) 0.0154(8)
O5 0.0476(9) 0.0360(8) 0.0651(12) 0.0129(8) 0.0075(8) 0.0112(7)

loop_
_atom_type_symbol
_atom_type_description
_atom_type_scat_dispersion_real
_atom_type_scat_dispersion_imag
_atom_type_scat_source
C C 0.0181 0.0091 'International Tables Vol C Tables 4.2.6.8 and 6.1.1.4'
H H 0.0000 0.0000 'International Tables Vol C Tables 4.2.6.8 and 6.1.1.4'
O O 0.0492 0.0322 'International Tables Vol C Tables 4.2.6.8 and 6.1.1.4'

loop_
_geom_angle_atom_site_label_1
_geom_angle_atom_site_label_2
_geom_angle_atom_site_label_3
_geom_angle
O5 C1 C15 112.94(19)
O5 C1 C2 108.69(19)
C15 C1 C2 106.9(2)
O5 C1 H1 109.4
C15 C1 H1 109.4
C2 C1 H1 109.4
O1 C2 C3 109.1(2)
O1 C2 C1 111.5(2)
C3 C2 C1 110.1(2)
O1 C2 H2 108.7
C3 C2 H2 108.7
C1 C2 H2 108.7
C4 C3 C8 118.5(3)
C4 C3 C2 118.8(2)
C8 C3 C2 122.5(2)
C5 C4 C3 121.1(3)
C5 C4 H4 119.5
C3 C4 H4 119.5
C6 C5 C4 120.5(3)
C6 C5 H5 119.7
C4 C5 H5 119.7
C5 C6 C7 119.3(3)
C5 C6 H6 120.3
C7 C6 H6 120.3
C6 C7 C8 121.7(3)
C6 C7 H7 119.1
C8 C7 H7 119.1
C7 C8 C3 118.9(3)
C7 C8 C9 117.6(3)
C3 C8 C9 123.5(3)
C10 C9 C14 118.3(3)
C10 C9 C8 119.3(3)
C14 C9 C8 122.3(3)
C11 C10 C9 120.7(3)
C11 C10 H10 119.6
C9 C10 H10 119.6
C12 C11 C10 120.4(4)
C12 C11 H11 119.8
C10 C11 H11 119.8
C13 C12 C11 119.9(3)
C13 C12 H12 120.1
C11 C12 H12 120.1
C12 C13 C14 120.3(4)
C12 C13 H13 119.8
C14 C13 H13 119.8
C9 C14 C13 120.4(3)
C9 C14 H14 119.8
C13 C14 H14 119.8
O2 C15 C1 122.0(2)
O2 C15 C16 120.6(2)
C1 C15 C16 116.8(2)
C17 C16 C21 120.1(2)
C17 C16 C15 121.9(2)
C21 C16 C15 118.0(2)
O4 C17 C16 116.8(2)
O4 C17 C18 124.3(2)
C16 C17 C18 118.8(3)
C19 C18 C17 120.6(3)
C19 C18 H18 119.7
C17 C18 H18 119.7
C18 C19 C20 120.7(3)
C18 C19 H19 119.7
C20 C19 H19 119.7
O3 C20 C19 115.8(2)
O3 C20 C21 124.3(3)
C19 C20 C21 119.8(3)
C20 C21 C16 119.9(2)
C20 C21 H21 120.0
C16 C21 H21 120.0
O3 C22 H22A 109.5
O3 C22 H22B 109.5
H22A C22 H22B 109.5
O3 C22 H22C 109.5
H22A C22 H22C 109.5
H22B C22 H22C 109.5
O4 C23 H23A 109.5
O4 C23 H23B 109.5
H23A C23 H23B 109.5
O4 C23 H23C 109.5
H23A C23 H23C 109.5
H23B C23 H23C 109.5
O5 C24 C25 112.3(2)
O5 C24 C31 107.10(19)
C25 C24 C31 111.9(2)
O5 C24 H24 108.5
C25 C24 H24 108.5
C31 C24 H24 108.5
C26 C25 C30 118.0(3)
C26 C25 C24 122.5(3)
C30 C25 C24 119.5(3)
C25 C26 C27 120.8(3)
C25 C26 H26 119.6
C27 C26 H26 119.6
C28 C27 C26 120.5(4)
C28 C27 H27 119.7
C26 C27 H27 119.7
C29 C28 C27 119.5(3)
C29 C28 H28 120.2
C27 C28 H28 120.2
C28 C29 C30 119.9(4)
C28 C29 H29 120.0
C30 C29 H29 120.0
C29 C30 C25 121.3(4)
C29 C30 H30 119.4
C25 C30 H30 119.4
C36 C31 C32 118.4(3)
C36 C31 C24 120.5(3)
C32 C31 C24 121.0(3)
C31 C32 C33 120.4(3)
C31 C32 H32 119.8
C33 C32 H32 119.8
C34 C33 C32 120.3(4)
C34 C33 H33 119.8
C32 C33 H33 119.8
C35 C34 C33 119.8(3)
C35 C34 H34 120.1
C33 C34 H34 120.1
C34 C35 C36 120.4(4)
C34 C35 H35 119.8
C36 C35 H35 119.8
C31 C36 C35 120.7(4)
C31 C36 H36 119.7
C35 C36 H36 119.7
C2 O1 H1A 109.5
C20 O3 C22 118.1(2)
C17 O4 C23 117.9(2)
C1 O5 C24 112.33(17)

loop_
_geom_bond_atom_site_label_1
_geom_bond_atom_site_label_2
_geom_bond_distance
C1 O5 1.415(3)
C1 C15 1.503(4)
C1 C2 1.558(3)
C1 H1 0.9800
C2 O1 1.415(3)
C2 C3 1.504(4)
C2 H2 0.9800
C3 C4 1.396(4)
C3 C8 1.407(4)
C4 C5 1.371(5)
C4 H4 0.9300
C5 C6 1.369(5)
C5 H5 0.9300
C6 C7 1.378(5)
C6 H6 0.9300
C7 C8 1.383(4)
C7 H7 0.9300
C8 C9 1.504(4)
C9 C10 1.385(4)
C9 C14 1.386(4)
C10 C11 1.381(5)
C10 H10 0.9300
C11 C12 1.369(6)
C11 H11 0.9300
C12 C13 1.364(6)
C12 H12 0.9300
C13 C14 1.390(5)
C13 H13 0.9300
C14 H14 0.9300
C15 O2 1.220(3)
C15 C16 1.506(3)
C16 C17 1.390(4)
C16 C21 1.397(4)
C17 O4 1.364(3)
C17 C18 1.391(4)
C18 C19 1.370(4)
C18 H18 0.9300
C19 C20 1.377(4)
C19 H19 0.9300
C20 O3 1.373(3)
C20 C21 1.379(4)
C21 H21 0.9300
C22 O3 1.399(4)
C22 H22A 0.9600
C22 H22B 0.9600
C22 H22C 0.9600
C23 O4 1.419(3)
C23 H23A 0.9600
C23 H23B 0.9600
C23 H23C 0.9600
C24 O5 1.438(3)
C24 C25 1.515(4)
C24 C31 1.519(3)
C24 H24 0.9800
C25 C26 1.380(4)
C25 C30 1.388(4)
C26 C27 1.381(5)
C26 H26 0.9300
C27 C28 1.373(6)
C27 H27 0.9300
C28 C29 1.372(6)
C28 H28 0.9300
C29 C30 1.379(5)
C29 H29 0.9300
C30 H30 0.9300
C31 C36 1.374(4)
C31 C32 1.377(4)
C32 C33 1.384(4)
C32 H32 0.9300
C33 C34 1.364(6)
C33 H33 0.9300
C34 C35 1.355(6)
C34 H34 0.9300
C35 C36 1.385(5)
C35 H35 0.9300
C36 H36 0.9300
O1 H1A 0.8200

loop_
_geom_hbond_atom_site_label_D
_geom_hbond_atom_site_label_H
_geom_hbond_atom_site_label_A
_geom_hbond_distance_DH
_geom_hbond_distance_HA
_geom_hbond_distance_DA
_geom_hbond_angle_DHA
_geom_hbond_site_symmetry_A
O1 H1A O2 0.82 2.18 2.943(3) 155.0 2_577
